data_4304518
loop_
_publ_author_name
'Houria Kabbour'
'Laurent Cario'

_publ_section_title
;
Ba2F2Fe2+0.5Fe3+S3: A Two-Dimensional Inhomogeneous Mixed Valence Iron
Compound
;
_journal_name_full 'Inorganic Chemistry'
_journal_page_first 1648
_journal_page_last 1652
_journal_paper_doi 10.1021/ic702021s
_journal_volume 47
_journal_year 2008
_chemical_formula_sum 'Ba2 F2 Fe1.5 S3'
_chemical_formula_weight 492.64
_chemical_name_systematic
; 
 ? 
;
_space_group_IT_number 62
_symmetry_cell_setting orthorhombic
_symmetry_space_group_name_Hall '-P 2ac 2n'
_symmetry_space_group_name_H-M 'P n m a'
_atom_sites_solution_primary direct
_atom_sites_solution_secondary difmap
_audit_creation_method SHELXL-97
_cell_angle_alpha 90.00
_cell_angle_beta 90.00
_cell_angle_gamma 90.00
_cell_formula_units_Z 8
_cell_length_a 12.528(3)
_cell_length_b 18.852(4)
_cell_length_c 6.0896(12)
_cell_measurement_temperature 293(2)
_cell_volume 1438.2(5)
_computing_cell_refinement 'HKL Scalepack (Otwinowski & Minor 1997)'
_computing_data_collection 'Collect (Nonius BV, 1997-2000)'
_computing_data_reduction 'HKL Denzo and Scalepack (Otwinowski & Minor 1997)'
_computing_molecular_graphics 'Diamond Version 3.1; Brandenburg, 2005'
_computing_publication_material 'SHELXTL, Bruker 2001'
_computing_structure_refinement 'SHELXL-97 (Sheldrick, 1997)'
_computing_structure_solution 'SHELXS-97 (Sheldrick, 1990)'
_diffrn_ambient_temperature 293(2)
_diffrn_detector_area_resol_mean 9
_diffrn_measured_fraction_theta_full 0.994
_diffrn_measured_fraction_theta_max 0.994
_diffrn_measurement_device_type KappaCCD
_diffrn_measurement_method CCD
_diffrn_radiation_monochromator graphite
_diffrn_radiation_source 'fine-focus sealed tube'
_diffrn_radiation_type MoK\a
_diffrn_radiation_wavelength 0.71073
_diffrn_reflns_av_R_equivalents 0.0601
_diffrn_reflns_av_sigmaI/netI 0.0303
_diffrn_reflns_limit_h_max 14
_diffrn_reflns_limit_h_min -17
_diffrn_reflns_limit_k_max 26
_diffrn_reflns_limit_k_min -26
_diffrn_reflns_limit_l_max 7
_diffrn_reflns_limit_l_min -8
_diffrn_reflns_number 18118
_diffrn_reflns_theta_full 30.00
_diffrn_reflns_theta_max 30.00
_diffrn_reflns_theta_min 5.15
_diffrn_standards_decay_% -
_exptl_absorpt_coefficient_mu 14.592
_exptl_absorpt_correction_T_max 0.927
_exptl_absorpt_correction_T_min 0.493
_exptl_absorpt_correction_type gaussian
_exptl_absorpt_process_details '(SHELXTL; Brucker, 2001)'
_exptl_crystal_colour black
_exptl_crystal_density_diffrn 4.550
_exptl_crystal_density_method 'not measured'
_exptl_crystal_description blocks
_exptl_crystal_F_000 1736
_exptl_crystal_size_max 0.05
_exptl_crystal_size_mid 0.05
_exptl_crystal_size_min 0.005
_refine_diff_density_max 1.334
_refine_diff_density_min -1.451
_refine_diff_density_rms 0.269
_refine_ls_extinction_coef 0.00098(4)
_refine_ls_extinction_expression Fc^*^=kFc[1+0.001xFc^2^\l^3^/sin(2\q)]^-1/4^
_refine_ls_extinction_method SHELXL
_refine_ls_goodness_of_fit_ref 0.961
_refine_ls_matrix_type full
_refine_ls_number_parameters 76
_refine_ls_number_reflns 2147
_refine_ls_number_restraints 0
_refine_ls_restrained_S_all 0.961
_refine_ls_R_factor_all 0.0627
_refine_ls_R_factor_gt 0.0267
_refine_ls_shift/su_max 0.002
_refine_ls_shift/su_mean 0.000
_refine_ls_structure_factor_coef Fsqd
_refine_ls_weighting_details 'calc w=1/[\s^2^(Fo^2^)+(0.0210P)^2^+0.0000P] where P=(Fo^2^+2Fc^2^)/3'
_refine_ls_weighting_scheme calc
_refine_ls_wR_factor_gt 0.0455
_refine_ls_wR_factor_ref 0.0507
_reflns_number_gt 1247
_reflns_number_total 2147
_reflns_threshold_expression >2sigma(I)
_cod_data_source_file ic702021s-file001.cif
_cod_data_source_block abs_pnma
_cod_depositor_comments
;
The following automatic conversions were performed:
'_exptl_absorpt_correction_type' value 'Gaussian' changed to 'gaussian'
according to '/home/saulius/struct/CIF-dictionaries/cif_core.dic'
dictionary named 'cif_core.dic' version 2.4.1 from 2010-06-29.

Automatic conversion script
Id: cif_fix_enum 1527 2010-12-29 10:47:43Z saulius 
;
_cod_original_cell_volume 1438.3(5)
_cod_original_formula_sum 'Ba2 F2 Fe1.50 S3'
_cod_database_code 4304518

loop_
_symmetry_equiv_pos_as_xyz
'x, y, z'
'-x+1/2, -y, z+1/2'
'-x, y+1/2, -z'
'x+1/2, -y+1/2, -z+1/2'
'-x, -y, -z'
'x-1/2, y, -z-1/2'
'x, -y-1/2, z'
'-x-1/2, y-1/2, z-1/2'

loop_
_atom_site_label
_atom_site_type_symbol
_atom_site_fract_x
_atom_site_fract_y
_atom_site_fract_z
_atom_site_U_iso_or_equiv
_atom_site_adp_type
_atom_site_occupancy
_atom_site_symmetry_multiplicity
_atom_site_calc_flag
_atom_site_refinement_flags
_atom_site_disorder_assembly
_atom_site_disorder_group
Ba1 Ba 0.25191(4) 0.92103(3) 0.23501(3) 0.00824(11) Uani 1 1 d . . .
Ba2 Ba 0.99772(4) 0.92080(3) 0.75586(3) 0.00802(12) Uani 1 1 d . . .
Fe1 Fe 0.29724(6) 0.7500 0.85647(12) 0.00825(18) Uani 1 2 d S . .
Fe2 Fe 0.45159(6) 0.7500 0.36111(12) 0.00829(18) Uani 1 2 d S . .
Fe3 Fe 0.12492(8) 0.7500 0.49676(15) 0.01795(18) Uani 1 2 d S . .
S1 S 0.2783(3) 0.7500 0.2315(2) 0.0082(6) Uani 1 2 d S . .
S2 S 0.77270(18) 0.15123(11) 0.28004(18) 0.0132(4) Uani 1 1 d . . .
S4 S 0.9711(3) 0.7500 0.7644(2) 0.0093(6) Uani 1 2 d S . .
S3 S 0.9768(2) 0.15135(12) 0.72630(16) 0.0133(4) Uani 1 1 d . . .
F2 F 0.3750(4) 0.99936(10) 0.9914(9) 0.0120(5) Uiso 1 1 d . . .
F1 F 0.8745(4) 0.99823(10) 1.0105(8) 0.0110(5) Uiso 1 1 d . . .

loop_
_atom_site_aniso_label
_atom_site_aniso_U_11
_atom_site_aniso_U_22
_atom_site_aniso_U_33
_atom_site_aniso_U_23
_atom_site_aniso_U_13
_atom_site_aniso_U_12
Ba1 0.0088(2) 0.0086(3) 0.00724(12) 0.00059(9) 0.00003(9) 0.0001(2)
Ba2 0.0078(2) 0.0089(3) 0.00733(14) -0.00091(8) -0.00014(6) 0.0017(2)
Fe1 0.0086(4) 0.0088(5) 0.0074(4) 0.000 0.0005(3) 0.000
Fe2 0.0083(4) 0.0097(5) 0.0069(4) 0.000 -0.0004(3) 0.000
Fe3 0.0168(4) 0.0167(4) 0.0204(4) 0.000 0.0088(3) 0.000
S1 0.0059(12) 0.0118(15) 0.0069(7) 0.000 -0.0009(5) 0.000
S2 0.0143(8) 0.0140(9) 0.0115(4) 0.0029(5) 0.0010(5) 0.0076(7)
S4 0.0099(13) 0.0109(15) 0.0071(7) 0.000 0.0002(5) 0.000
S3 0.0144(8) 0.0151(9) 0.0105(5) -0.0034(5) 0.0009(5) -0.0047(7)

loop_
_atom_type_symbol
_atom_type_description
_atom_type_scat_dispersion_real
_atom_type_scat_dispersion_imag
_atom_type_scat_source
F F 0.0171 0.0103 'International Tables Vol C Tables 4.2.6.8 and 6.1.1.4'
S S 0.1246 0.1234 'International Tables Vol C Tables 4.2.6.8 and 6.1.1.4'
Fe Fe 0.3463 0.8444 'International Tables Vol C Tables 4.2.6.8 and 6.1.1.4'
Ba Ba -0.3244 2.2819 'International Tables Vol C Tables 4.2.6.8 and 6.1.1.4'

loop_
_geom_angle_atom_site_label_1
_geom_angle_atom_site_label_2
_geom_angle_atom_site_label_3
_geom_angle
_geom_angle_site_symmetry_1
_geom_angle_site_symmetry_3
_geom_angle_publ_flag
F2 Ba1 F1 71.0(2) 1_554 6_557 ?
F2 Ba1 F1 72.97(16) 1_554 5_676 ?
F1 Ba1 F1 111.33(8) 6_557 5_676 ?
F2 Ba1 F2 111.42(8) 1_554 2_574 ?
F1 Ba1 F2 72.13(16) 6_557 2_574 ?
F1 Ba1 F2 69.8(2) 5_676 2_574 ?
F2 Ba1 S3 145.07(11) 1_554 5_666 ?
F1 Ba1 S3 136.18(11) 6_557 5_666 ?
F1 Ba1 S3 75.56(9) 5_676 5_666 ?
F2 Ba1 S3 70.35(9) 2_574 5_666 ?
F2 Ba1 S1 120.04(8) 1_554 . ?
F1 Ba1 S1 119.74(8) 6_557 . ?
F1 Ba1 S1 128.83(8) 5_676 . ?
F2 Ba1 S1 128.31(8) 2_574 . ?
S3 Ba1 S1 70.49(7) 5_666 . ?
F2 Ba1 S2 143.97(12) 1_554 5_666 ?
F1 Ba1 S2 75.68(10) 6_557 5_666 ?
F1 Ba1 S2 133.73(12) 5_676 5_666 ?
F2 Ba1 S2 69.61(9) 2_574 5_666 ?
S3 Ba1 S2 70.69(4) 5_666 5_666 ?
S1 Ba1 S2 66.47(4) . 5_666 ?
F2 Ba1 S2 75.96(10) 1_554 5_665 ?
F1 Ba1 S2 144.34(12) 6_557 5_665 ?
F1 Ba1 S2 70.10(10) 5_676 5_665 ?
F2 Ba1 S2 134.38(12) 2_574 5_665 ?
S3 Ba1 S2 79.43(4) 5_666 5_665 ?
S1 Ba1 S2 66.95(4) . 5_665 ?
S2 Ba1 S2 130.68(7) 5_666 5_665 ?
F2 Ba1 S3 69.70(9) 1_554 2_664 ?
F1 Ba1 S3 70.84(9) 6_557 2_664 ?
F1 Ba1 S3 139.31(11) 5_676 2_664 ?
F2 Ba1 S3 139.96(11) 2_574 2_664 ?
S3 Ba1 S3 132.59(7) 5_666 2_664 ?
S1 Ba1 S3 62.26(7) . 2_664 ?
S2 Ba1 S3 86.87(4) 5_666 2_664 ?
S2 Ba1 S3 85.54(3) 5_665 2_664 ?
F2 Ba1 Ba1 37.02(10) 1_554 2_574 ?
F1 Ba1 Ba1 92.35(9) 6_557 2_574 ?
F1 Ba1 Ba1 35.96(10) 5_676 2_574 ?
F2 Ba1 Ba1 91.05(9) 2_574 2_574 ?
S3 Ba1 Ba1 110.03(4) 5_666 2_574 ?
S1 Ba1 Ba1 133.78(3) . 2_574 ?
S2 Ba1 Ba1 159.51(4) 5_666 2_574 ?
S2 Ba1 Ba1 67.87(4) 5_665 2_574 ?
S3 Ba1 Ba1 105.10(3) 2_664 2_574 ?
F2 Ba1 Ba1 91.00(9) 1_554 2_575 ?
F1 Ba1 Ba1 36.51(10) 6_557 2_575 ?
F1 Ba1 Ba1 89.72(9) 5_676 2_575 ?
F2 Ba1 Ba1 35.64(9) 2_574 2_575 ?
S3 Ba1 Ba1 103.69(3) 5_666 2_575 ?
S1 Ba1 Ba1 134.53(3) . 2_575 ?
S2 Ba1 Ba1 69.16(4) 5_666 2_575 ?
S2 Ba1 Ba1 158.35(4) 5_665 2_575 ?
S3 Ba1 Ba1 106.33(3) 2_664 2_575 ?
Ba1 Ba1 Ba1 91.28(3) 2_574 2_575 ?
F2 Ba1 Ba2 34.67(7) 1_554 6_556 ?
F1 Ba1 Ba2 89.53(11) 6_557 6_556 ?
F1 Ba1 Ba2 92.08(11) 5_676 6_556 ?
F2 Ba1 Ba2 146.10(7) 2_574 6_556 ?
S3 Ba1 Ba2 134.20(3) 5_666 6_556 ?
S1 Ba1 Ba2 85.47(5) . 6_556 ?
S2 Ba1 Ba2 134.18(4) 5_666 6_556 ?
S2 Ba1 Ba2 55.09(4) 5_665 6_556 ?
S3 Ba1 Ba2 47.45(2) 2_664 6_556 ?
Ba1 Ba1 Ba2 60.713(16) 2_574 6_556 ?
Ba1 Ba1 Ba2 120.45(2) 2_575 6_556 ?
F2 Ba2 F1 109.94(10) 6_657 5_777 ?
F2 Ba2 F1 71.3(2) 6_657 . ?
F1 Ba2 F1 73.51(16) 5_777 . ?
F2 Ba2 F2 71.96(16) 6_657 2_674 ?
F1 Ba2 F2 69.0(2) 5_777 2_674 ?
F1 Ba2 F2 112.70(9) . 2_674 ?
F2 Ba2 S2 137.13(11) 6_657 5_766 ?
F1 Ba2 S2 74.64(9) 5_777 5_766 ?
F1 Ba2 S2 143.73(11) . 5_766 ?
F2 Ba2 S2 70.50(9) 2_674 5_766 ?
F2 Ba2 S4 120.83(9) 6_657 . ?
F1 Ba2 S4 129.14(9) 5_777 . ?
F1 Ba2 S4 118.82(8) . . ?
F2 Ba2 S4 128.32(8) 2_674 . ?
S2 Ba2 S4 70.75(7) 5_766 . ?
F2 Ba2 S3 76.97(10) 6_657 5_766 ?
F1 Ba2 S3 132.18(12) 5_777 5_766 ?
F1 Ba2 S3 145.30(12) . 5_766 ?
F2 Ba2 S3 68.86(9) 2_674 5_766 ?
S2 Ba2 S3 70.81(4) 5_766 5_766 ?
S4 Ba2 S3 66.96(4) . 5_766 ?
F2 Ba2 S3 143.61(12) 6_657 5_767 ?
F1 Ba2 S3 71.21(10) 5_777 5_767 ?
F1 Ba2 S3 74.58(10) . 5_767 ?
F2 Ba2 S3 134.83(12) 2_674 5_767 ?
S2 Ba2 S3 79.12(4) 5_766 5_767 ?
S4 Ba2 S3 66.59(5) . 5_767 ?
S3 Ba2 S3 130.66(8) 5_766 5_767 ?
F2 Ba2 S2 71.82(9) 6_657 2_665 ?
F1 Ba2 S2 139.33(11) 5_777 2_665 ?
F1 Ba2 S2 68.79(9) . 2_665 ?
F2 Ba2 S2 140.64(11) 2_674 2_665 ?
S2 Ba2 S2 132.94(7) 5_766 2_665 ?
S4 Ba2 S2 62.24(7) . 2_665 ?
S3 Ba2 S2 88.39(4) 5_766 2_665 ?
S3 Ba2 S2 84.40(4) 5_767 2_665 ?
F2 Ba2 Ba2 90.74(9) 6_657 5_777 ?
F1 Ba2 Ba2 36.76(10) 5_777 5_777 ?
F1 Ba2 Ba2 36.75(9) . 5_777 ?
F2 Ba2 Ba2 91.01(8) 2_674 5_777 ?
S2 Ba2 Ba2 109.75(4) 5_766 5_777 ?
S4 Ba2 Ba2 134.01(3) . 5_777 ?
S3 Ba2 Ba2 158.77(5) 5_766 5_777 ?
S3 Ba2 Ba2 68.48(4) 5_767 5_777 ?
S2 Ba2 Ba2 104.33(3) 2_665 5_777 ?
F2 Ba2 Ba1 34.48(7) 6_657 6_656 ?
F1 Ba2 Ba1 144.38(7) 5_777 6_656 ?
F1 Ba2 Ba1 89.37(11) . 6_656 ?
F2 Ba2 Ba1 90.45(11) 2_674 6_656 ?
S2 Ba2 Ba1 126.87(3) 5_766 6_656 ?
S4 Ba2 Ba1 86.46(5) . 6_656 ?
S3 Ba2 Ba1 56.08(4) 5_766 6_656 ?
S3 Ba2 Ba1 134.72(4) 5_767 6_656 ?
S2 Ba2 Ba1 50.43(2) 2_665 6_656 ?
Ba2 Ba2 Ba1 120.03(2) 5_777 6_656 ?
F2 Ba2 Ba2 36.82(10) 6_657 5_776 ?
F1 Ba2 Ba2 88.91(9) 5_777 5_776 ?
F1 Ba2 Ba2 92.84(9) . 5_776 ?
F2 Ba2 Ba2 35.14(9) 2_674 5_776 ?
S2 Ba2 Ba2 103.48(3) 5_766 5_776 ?
S4 Ba2 Ba2 134.51(3) . 5_776 ?
S3 Ba2 Ba2 68.66(4) 5_766 5_776 ?
S3 Ba2 Ba2 158.70(4) 5_767 5_776 ?
S2 Ba2 Ba2 107.37(3) 2_665 5_776 ?
Ba2 Ba2 Ba2 91.09(3) 5_777 5_776 ?
Ba1 Ba2 Ba2 60.393(16) 6_656 5_776 ?
S2 Fe1 S2 114.06(11) 3_656 5_666 ?
S2 Fe1 S1 109.38(6) 3_656 1_556 ?
S2 Fe1 S1 109.38(6) 5_666 1_556 ?
S2 Fe1 S4 104.72(6) 3_656 6_557 ?
S2 Fe1 S4 104.73(6) 5_666 6_557 ?
S1 Fe1 S4 114.58(11) 1_556 6_557 ?
S3 Fe2 S3 113.64(11) 8_765 2_664 ?
S3 Fe2 S4 108.92(6) 8_765 6_557 ?
S3 Fe2 S4 108.92(6) 2_664 6_557 ?
S3 Fe2 S1 104.67(6) 8_765 . ?
S3 Fe2 S1 104.67(6) 2_664 . ?
S4 Fe2 S1 116.11(12) 6_557 . ?
S1 Fe3 S4 179.82(12) . 1_455 ?
S1 Fe3 S3 92.21(6) . 3_656 ?
S4 Fe3 S3 87.92(7) 1_455 3_656 ?
S1 Fe3 S3 92.21(6) . 5_666 ?
S4 Fe3 S3 87.92(7) 1_455 5_666 ?
S3 Fe3 S3 89.92(9) 3_656 5_666 ?
S1 Fe3 S2 87.67(7) . 3_656 ?
S4 Fe3 S2 92.20(6) 1_455 3_656 ?
S3 Fe3 S2 90.14(3) 3_656 3_656 ?
S3 Fe3 S2 179.87(11) 5_666 3_656 ?
S1 Fe3 S2 87.67(7) . 5_666 ?
S4 Fe3 S2 92.21(6) 1_455 5_666 ?
S3 Fe3 S2 179.87(11) 3_656 5_666 ?
S3 Fe3 S2 90.14(3) 5_666 5_666 ?
S2 Fe3 S2 89.80(9) 3_656 5_666 ?
Fe1 S1 Fe2 104.07(11) 1_554 . ?
Fe1 S1 Fe3 135.96(14) 1_554 . ?
Fe2 S1 Fe3 119.98(7) . . ?
Fe1 S1 Ba1 90.98(2) 1_554 7_575 ?
Fe2 S1 Ba1 95.38(6) . 7_575 ?
Fe3 S1 Ba1 85.27(5) . 7_575 ?
Fe1 S1 Ba1 90.98(2) 1_554 . ?
Fe2 S1 Ba1 95.38(6) . . ?
Fe3 S1 Ba1 85.27(5) . . ?
Ba1 S1 Ba1 168.24(12) 7_575 . ?
Fe1 S2 Fe3 78.04(7) 5_666 5_666 ?
Fe1 S2 Ba2 133.46(8) 5_666 5_766 ?
Fe3 S2 Ba2 84.11(6) 5_666 5_766 ?
Fe1 S2 Ba1 130.63(7) 5_666 5_666 ?
Fe3 S2 Ba1 82.79(4) 5_666 5_666 ?
Ba2 S2 Ba1 88.25(5) 5_766 5_666 ?
Fe1 S2 Ba1 87.44(4) 5_666 5_665 ?
Fe3 S2 Ba1 142.59(7) 5_666 5_665 ?
Ba2 S2 Ba1 81.34(4) 5_766 5_665 ?
Ba1 S2 Ba1 130.68(7) 5_666 5_665 ?
Fe1 S2 Ba2 86.02(7) 5_666 2_664 ?
Fe3 S2 Ba2 137.23(7) 5_666 2_664 ?
Ba2 S2 Ba2 132.50(7) 5_766 2_664 ?
Ba1 S2 Ba2 78.11(4) 5_666 2_664 ?
Ba1 S2 Ba2 74.48(4) 5_665 2_664 ?
Fe2 S4 Fe1 102.54(12) 6_657 6_657 ?
Fe2 S4 Fe3 136.35(15) 6_657 1_655 ?
Fe1 S4 Fe3 121.11(7) 6_657 1_655 ?
Fe2 S4 Ba2 91.54(2) 6_657 . ?
Fe1 S4 Ba2 95.30(6) 6_657 . ?
Fe3 S4 Ba2 84.90(5) 1_655 . ?
Fe2 S4 Ba2 91.54(2) 6_657 7_575 ?
Fe1 S4 Ba2 95.30(6) 6_657 7_575 ?
Fe3 S4 Ba2 84.90(5) 1_655 7_575 ?
Ba2 S4 Ba2 168.04(12) . 7_575 ?
Fe2 S3 Fe3 78.16(7) 2_665 5_666 ?
Fe2 S3 Ba1 134.03(9) 2_665 5_666 ?
Fe3 S3 Ba1 84.56(7) 5_666 5_666 ?
Fe2 S3 Ba2 130.09(8) 2_665 5_766 ?
Fe3 S3 Ba2 82.94(4) 5_666 5_766 ?
Ba1 S3 Ba2 88.62(5) 5_666 5_766 ?
Fe2 S3 Ba2 87.42(4) 2_665 5_767 ?
Fe3 S3 Ba2 142.69(7) 5_666 5_767 ?
Ba1 S3 Ba2 81.18(4) 5_666 5_767 ?
Ba2 S3 Ba2 130.66(8) 5_766 5_767 ?
Fe2 S3 Ba1 86.09(7) 2_665 2_665 ?
Fe3 S3 Ba1 136.05(7) 5_666 2_665 ?
Ba1 S3 Ba1 132.43(7) 5_666 2_665 ?
Ba2 S3 Ba1 76.47(4) 5_766 2_665 ?
Ba2 S3 Ba1 75.76(4) 5_767 2_665 ?
Ba1 F2 Ba2 110.85(7) 1_556 6_557 ?
Ba1 F2 Ba1 107.34(16) 1_556 2_575 ?
Ba2 F2 Ba1 109.26(18) 6_557 2_575 ?
Ba1 F2 Ba2 108.92(18) 1_556 2_675 ?
Ba2 F2 Ba2 108.04(16) 6_557 2_675 ?
Ba1 F2 Ba2 112.45(7) 2_575 2_675 ?
Ba1 F1 Ba2 111.04(18) 6_657 5_777 ?
Ba1 F1 Ba2 112.59(7) 6_657 . ?
Ba2 F1 Ba2 106.49(16) 5_777 . ?
Ba1 F1 Ba1 107.53(16) 6_657 5_676 ?
Ba2 F1 Ba1 109.56(7) 5_777 5_676 ?
Ba2 F1 Ba1 109.63(18) . 5_676 ?

loop_
_geom_bond_atom_site_label_1
_geom_bond_atom_site_label_2
_geom_bond_distance
_geom_bond_site_symmetry_2
_geom_bond_publ_flag
Ba1 F2 2.600(4) 1_554 ?
Ba1 F1 2.623(4) 6_557 ?
Ba1 F1 2.657(4) 5_676 ?
Ba1 F2 2.686(4) 2_574 ?
Ba1 S3 3.182(2) 5_666 ?
Ba1 S1 3.2414(9) . ?
Ba1 S2 3.2667(15) 5_666 ?
Ba1 S2 3.4334(15) 5_665 ?
Ba1 S3 3.663(3) 2_664 ?
Ba1 Ba1 4.2589(10) 2_574 ?
Ba1 Ba1 4.2589(10) 2_575 ?
Ba1 Ba2 4.2918(7) 6_556 ?
Ba2 F2 2.613(4) 6_657 ?
Ba2 F1 2.630(4) 5_777 ?
Ba2 F1 2.630(4) . ?
Ba2 F2 2.721(4) 2_674 ?
Ba2 S2 3.188(2) 5_766 ?
Ba2 S4 3.2376(9) . ?
Ba2 S3 3.2517(15) 5_766 ?
Ba2 S3 3.4490(15) 5_767 ?
Ba2 S2 3.653(2) 2_665 ?
Ba2 Ba2 4.2144(11) 5_777 ?
Ba2 Ba1 4.2918(7) 6_656 ?
Ba2 Ba2 4.3164(11) 5_776 ?
Fe1 S2 2.220(2) 3_656 ?
Fe1 S2 2.220(2) 5_666 ?
Fe1 S1 2.2961(16) 1_556 ?
Fe1 S4 2.299(4) 6_557 ?
Fe2 S3 2.222(2) 8_765 ?
Fe2 S3 2.222(2) 2_664 ?
Fe2 S4 2.2937(15) 6_557 ?
Fe2 S1 2.309(3) . ?
Fe3 S1 2.511(3) . ?
Fe3 S4 2.524(3) 1_455 ?
Fe3 S3 2.632(2) 3_656 ?
Fe3 S3 2.632(2) 5_666 ?
Fe3 S2 2.638(2) 3_656 ?
Fe3 S2 2.638(2) 5_666 ?
S1 Fe1 2.2961(16) 1_554 ?
S1 Ba1 3.2413(9) 7_575 ?
S2 Fe1 2.219(2) 5_666 ?
S2 Fe3 2.638(2) 5_666 ?
S2 Ba2 3.188(2) 5_766 ?
S2 Ba1 3.2667(15) 5_666 ?
S2 Ba1 3.4334(15) 5_665 ?
S2 Ba2 3.653(2) 2_664 ?
S4 Fe2 2.2937(15) 6_657 ?
S4 Fe1 2.299(3) 6_657 ?
S4 Fe3 2.524(3) 1_655 ?
S4 Ba2 3.2376(10) 7_575 ?
S3 Fe2 2.222(2) 2_665 ?
S3 Fe3 2.632(2) 5_666 ?
S3 Ba1 3.182(2) 5_666 ?
S3 Ba2 3.2517(15) 5_766 ?
S3 Ba2 3.4490(15) 5_767 ?
S3 Ba1 3.663(3) 2_665 ?
F2 Ba1 2.600(4) 1_556 ?
F2 Ba2 2.613(4) 6_557 ?
F2 Ba1 2.686(4) 2_575 ?
F2 Ba2 2.721(4) 2_675 ?
F1 Ba1 2.623(4) 6_657 ?
F1 Ba2 2.630(4) 5_777 ?
F1 Ba1 2.657(4) 5_676 ?
